data_7154486
loop_
_publ_author_name
'Yu, Jiangang'
'Kehr, Gerald'
'Daniliuc, Constantin G.'
'Bannwarth, Christoph'
'Grimme, Stefan'
'Erker, Gerhard'

_publ_section_title
;
 Direct synthesis of a geminal zwitterionic phosphonium/hydridoborate
 system - developing an alternative tool for generating frustrated Lewis
 pair hydrogen activation systems.
;
_journal_issue 20
_journal_name_full 'Organic &amp; biomolecular chemistry'
_journal_page_first 5783
_journal_page_last 5792
_journal_paper_doi 10.1039/c5ob00634a
_journal_volume 13
_journal_year 2015
_chemical_formula_sum 'C45 H27 B2 F20 O P'
_chemical_formula_weight 1016.26
_chemical_name_systematic
; 
 ? 
;
_space_group_IT_number 14
_symmetry_cell_setting monoclinic
_symmetry_space_group_name_Hall '-P 2yn'
_symmetry_space_group_name_H-M 'P 1 21/n 1'
_atom_sites_solution_hydrogens geom
_atom_sites_solution_primary direct
_atom_sites_solution_secondary difmap
_audit_creation_method SHELXL-97
_audit_update_record
;
2015-03-20 deposited with the CCDC.
2015-04-15 downloaded from the CCDC.
;
_cell_angle_alpha 90.00
_cell_angle_beta 107.9750(10)
_cell_angle_gamma 90.00
_cell_formula_units_Z 4
_cell_length_a 11.7085(2)
_cell_length_b 20.9557(4)
_cell_length_c 17.8664(3)
_cell_measurement_reflns_used 7272
_cell_measurement_temperature 223(2)
_cell_measurement_theta_max 28.28
_cell_measurement_theta_min 4.08
_cell_volume 4169.73(13)
_computing_cell_refinement 'Collect (Nonius B.V., 1998)'
_computing_data_collection 'Collect (Nonius B.V., 1998)'
_computing_data_reduction 'Denzo-SMN (Otwinowski & Minor, 1997)'
_computing_molecular_graphics 'XP (BrukerAXS, 2000)'
_computing_publication_material 'SHELXL-97 (Sheldrick, 1997)'
_computing_structure_refinement 'SHELXL-97 (Sheldrick, 1997)'
_computing_structure_solution 'SHELXS-97 (Sheldrick, 1990)'
_diffrn_ambient_temperature 223(2)
_diffrn_measured_fraction_theta_full 0.993
_diffrn_measured_fraction_theta_max 0.993
_diffrn_measurement_device_type 'Nonius KappaCCD APEXII'
_diffrn_measurement_method '\w and \f scans'
_diffrn_radiation_monochromator 'Montel mirror'
_diffrn_radiation_source 'rotating anode Nonius FR591'
_diffrn_radiation_type MoK\a
_diffrn_radiation_wavelength 0.71073
_diffrn_reflns_av_R_equivalents 0.080
_diffrn_reflns_av_sigmaI/netI 0.0769
_diffrn_reflns_limit_h_max 13
_diffrn_reflns_limit_h_min -13
_diffrn_reflns_limit_k_max 23
_diffrn_reflns_limit_k_min -24
_diffrn_reflns_limit_l_max 21
_diffrn_reflns_limit_l_min -21
_diffrn_reflns_number 21611
_diffrn_reflns_theta_full 25.00
_diffrn_reflns_theta_max 25.00
_diffrn_reflns_theta_min 4.09
_exptl_absorpt_coefficient_mu 0.194
_exptl_absorpt_correction_T_max 0.9847
_exptl_absorpt_correction_T_min 0.9752
_exptl_absorpt_correction_type multi-scan
_exptl_absorpt_process_details 'Denzo (Otwinowski, Borek, Majewski & Minor, 2003)'
_exptl_crystal_colour colourless
_exptl_crystal_density_diffrn 1.619
_exptl_crystal_density_method 'not measured'
_exptl_crystal_description prism
_exptl_crystal_F_000 2040
_exptl_crystal_size_max 0.13
_exptl_crystal_size_mid 0.13
_exptl_crystal_size_min 0.08
_refine_diff_density_max 0.368
_refine_diff_density_min -0.313
_refine_diff_density_rms 0.061
_refine_ls_extinction_method none
_refine_ls_goodness_of_fit_ref 1.074
_refine_ls_hydrogen_treatment mixed
_refine_ls_matrix_type full
_refine_ls_number_parameters 632
_refine_ls_number_reflns 7293
_refine_ls_number_restraints 0
_refine_ls_restrained_S_all 1.074
_refine_ls_R_factor_all 0.1057
_refine_ls_R_factor_gt 0.0669
_refine_ls_shift/su_max 0.000
_refine_ls_shift/su_mean 0.000
_refine_ls_structure_factor_coef Fsqd
_refine_ls_weighting_details 'calc w=1/[\s^2^(Fo^2^)+(0.0237P)^2^+8.2808P] where P=(Fo^2^+2Fc^2^)/3'
_refine_ls_weighting_scheme calc
_refine_ls_wR_factor_gt 0.1320
_refine_ls_wR_factor_ref 0.1560
_reflns_number_gt 4897
_reflns_number_total 7293
_reflns_threshold_expression >2sigma(I)
_cod_data_source_file c5ob00634a2.cif
_cod_data_source_block erk7837
_cod_depositor_comments 'Adding full bibliography for 7154478--7154486.cif.'
_cod_original_sg_symbol_H-M P21/n
_cod_database_code 7154486

loop_
_symmetry_equiv_pos_as_xyz
'x, y, z'
'-x+1/2, y+1/2, -z+1/2'
'-x, -y, -z'
'x-1/2, -y-1/2, z-1/2'

loop_
_atom_site_label
_atom_site_type_symbol
_atom_site_fract_x
_atom_site_fract_y
_atom_site_fract_z
_atom_site_U_iso_or_equiv
_atom_site_adp_type
_atom_site_occupancy
_atom_site_symmetry_multiplicity
_atom_site_calc_flag
_atom_site_refinement_flags
P1 P 0.35584(9) 0.13900(5) 0.62801(6) 0.0324(2) Uani 1 1 d .
H1A H 0.388(3) 0.1413(18) 0.563(2) 0.040(11) Uiso 1 1 d .
B1 B 0.5363(4) 0.2768(2) 0.6194(3) 0.0343(11) Uani 1 1 d .
B2 B 0.6365(4) 0.2213(2) 0.8080(3) 0.0339(11) Uani 1 1 d .
O1 O 0.6176(2) 0.23556(13) 0.66290(15) 0.0361(7) Uani 1 1 d .
C1 C 0.4321(3) 0.20632(19) 0.6846(2) 0.0331(9) Uani 1 1 d .
H1 H 0.4010 0.2138 0.7295 0.040 Uiso 1 1 calc R
C3 C 0.5706(3) 0.19687(19) 0.7157(2) 0.0341(9) Uani 1 1 d .
H3 H 0.5900 0.1514 0.7108 0.041 Uiso 1 1 calc R
C2 C 0.4090(4) 0.26627(19) 0.6308(2) 0.0350(9) Uani 1 1 d .
H2A H 0.3852 0.3030 0.6566 0.042 Uiso 1 1 calc R
H2B H 0.3470 0.2581 0.5805 0.042 Uiso 1 1 calc R
C11 C 0.1931(3) 0.1415(2) 0.5946(2) 0.0361(9) Uani 1 1 d .
C12 C 0.1382(4) 0.0981(2) 0.5331(3) 0.0400(10) Uani 1 1 d .
C13 C 0.0126(4) 0.0944(2) 0.5072(3) 0.0504(12) Uani 1 1 d .
H13 H -0.0252 0.0656 0.4668 0.060 Uiso 1 1 calc R
C14 C -0.0577(4) 0.1322(2) 0.5398(3) 0.0508(12) Uani 1 1 d .
C15 C -0.0018(4) 0.1749(2) 0.5975(3) 0.0460(11) Uani 1 1 d .
H15 H -0.0495 0.2016 0.6180 0.055 Uiso 1 1 calc R
C16 C 0.1234(4) 0.1806(2) 0.6273(3) 0.0392(10) Uani 1 1 d .
C17 C 0.2059(4) 0.0568(2) 0.4927(3) 0.0543(13) Uani 1 1 d .
H17A H 0.1497 0.0308 0.4533 0.081 Uiso 1 1 calc R
H17B H 0.2606 0.0293 0.5312 0.081 Uiso 1 1 calc R
H17C H 0.2512 0.0835 0.4677 0.081 Uiso 1 1 calc R
C18 C -0.1930(4) 0.1274(3) 0.5116(4) 0.0750(17) Uani 1 1 d .
H18A H -0.2218 0.1187 0.5560 0.113 Uiso 1 1 calc R
H18B H -0.2173 0.0931 0.4736 0.113 Uiso 1 1 calc R
H18C H -0.2268 0.1674 0.4872 0.113 Uiso 1 1 calc R
C19 C 0.1696(4) 0.2294(2) 0.6919(3) 0.0435(11) Uani 1 1 d .
H19A H 0.2202 0.2084 0.7388 0.065 Uiso 1 1 calc R
H19B H 0.1023 0.2496 0.7033 0.065 Uiso 1 1 calc R
H19C H 0.2160 0.2615 0.6749 0.065 Uiso 1 1 calc R
C21 C 0.4114(3) 0.06358(19) 0.6720(2) 0.0344(9) Uani 1 1 d .
C22 C 0.3715(4) 0.0387(2) 0.7330(2) 0.0350(9) Uani 1 1 d .
C23 C 0.4081(4) -0.0212(2) 0.7610(2) 0.0409(10) Uani 1 1 d .
H23 H 0.3812 -0.0379 0.8014 0.049 Uiso 1 1 calc R
C24 C 0.4831(4) -0.0581(2) 0.7321(3) 0.0428(11) Uani 1 1 d .
C25 C 0.5252(4) -0.0322(2) 0.6748(3) 0.0443(11) Uani 1 1 d .
H25 H 0.5784 -0.0563 0.6560 0.053 Uiso 1 1 calc R
C26 C 0.4925(4) 0.0278(2) 0.6438(2) 0.0374(10) Uani 1 1 d .
C27 C 0.2948(4) 0.0773(2) 0.7708(3) 0.0448(11) Uani 1 1 d .
H27A H 0.2832 0.0534 0.8144 0.067 Uiso 1 1 calc R
H27B H 0.2175 0.0858 0.7323 0.067 Uiso 1 1 calc R
H27C H 0.3346 0.1173 0.7900 0.067 Uiso 1 1 calc R
C28 C 0.5199(5) -0.1238(2) 0.7654(3) 0.0694(16) Uani 1 1 d .
H28A H 0.4950 -0.1299 0.8119 0.104 Uiso 1 1 calc R
H28B H 0.6064 -0.1280 0.7794 0.104 Uiso 1 1 calc R
H28C H 0.4819 -0.1557 0.7263 0.104 Uiso 1 1 calc R
C29 C 0.5492(4) 0.0544(2) 0.5843(3) 0.0460(11) Uani 1 1 d .
H29A H 0.6067 0.0239 0.5764 0.069 Uiso 1 1 calc R
H29B H 0.5899 0.0942 0.6039 0.069 Uiso 1 1 calc R
H29C H 0.4872 0.0621 0.5347 0.069 Uiso 1 1 calc R
C31 C 0.5722(4) 0.3279(2) 0.5672(2) 0.0366(9) Uani 1 1 d .
F32 F 0.3789(2) 0.37408(13) 0.53024(16) 0.0570(7) Uani 1 1 d .
C32 C 0.4908(4) 0.3727(2) 0.5236(3) 0.0397(10) Uani 1 1 d .
F33 F 0.4326(3) 0.45820(13) 0.43429(17) 0.0668(8) Uani 1 1 d .
C33 C 0.5155(4) 0.4167(2) 0.4746(3) 0.0446(11) Uani 1 1 d .
F34 F 0.6562(3) 0.46121(14) 0.42006(18) 0.0726(9) Uani 1 1 d .
C34 C 0.6299(5) 0.4183(2) 0.4674(3) 0.0515(12) Uani 1 1 d .
F35 F 0.8236(3) 0.37583(14) 0.49904(19) 0.0697(9) Uani 1 1 d .
C35 C 0.7145(4) 0.3748(2) 0.5081(3) 0.0474(12) Uani 1 1 d .
F36 F 0.7712(2) 0.28946(13) 0.59317(16) 0.0543(7) Uani 1 1 d .
C36 C 0.6854(4) 0.3312(2) 0.5562(3) 0.0408(10) Uani 1 1 d .
C41 C 0.7847(4) 0.22356(19) 0.8277(2) 0.0353(9) Uani 1 1 d .
F42 F 0.7999(2) 0.14541(12) 0.73408(15) 0.0493(6) Uani 1 1 d .
C42 C 0.8530(4) 0.1868(2) 0.7926(2) 0.0375(10) Uani 1 1 d .
F43 F 1.0357(2) 0.14839(14) 0.78025(16) 0.0592(7) Uani 1 1 d .
C43 C 0.9765(4) 0.1887(2) 0.8143(3) 0.0420(11) Uani 1 1 d .
F44 F 1.1598(2) 0.23342(15) 0.89025(16) 0.0627(8) Uani 1 1 d .
C44 C 1.0395(4) 0.2301(2) 0.8710(3) 0.0481(12) Uani 1 1 d .
F45 F 1.0370(2) 0.30780(14) 0.96619(16) 0.0630(8) Uani 1 1 d .
C45 C 0.9784(4) 0.2668(2) 0.9087(3) 0.0436(11) Uani 1 1 d .
F46 F 0.8026(2) 0.29970(13) 0.92985(14) 0.0517(7) Uani 1 1 d .
C46 C 0.8548(4) 0.2621(2) 0.8872(2) 0.0389(10) Uani 1 1 d .
C51 C 0.6187(3) 0.1694(2) 0.8737(2) 0.0348(9) Uani 1 1 d .
F52 F 0.6022(2) 0.24784(12) 0.96661(14) 0.0533(7) Uani 1 1 d .
C52 C 0.6053(4) 0.1859(2) 0.9467(2) 0.0397(10) Uani 1 1 d .
F53 F 0.5850(3) 0.16314(15) 1.07138(15) 0.0678(9) Uani 1 1 d .
C53 C 0.5981(4) 0.1424(2) 1.0028(2) 0.0465(11) Uani 1 1 d .
F54 F 0.6057(3) 0.03648(15) 1.04677(16) 0.0674(9) Uani 1 1 d .
C54 C 0.6078(4) 0.0790(2) 0.9911(3) 0.0484(12) Uani 1 1 d .
F55 F 0.6448(3) -0.00297(12) 0.91147(16) 0.0593(7) Uani 1 1 d .
C55 C 0.6277(4) 0.0588(2) 0.9227(3) 0.0438(11) Uani 1 1 d .
F56 F 0.6587(2) 0.07993(11) 0.80412(14) 0.0456(6) Uani 1 1 d .
C56 C 0.6331(4) 0.1040(2) 0.8676(2) 0.0382(10) Uani 1 1 d .
C61 C 0.5775(4) 0.2928(2) 0.8102(2) 0.0404(10) Uani 1 1 d .
F62 F 0.4094(2) 0.25435(14) 0.84582(15) 0.0559(7) Uani 1 1 d .
C62 C 0.4678(4) 0.3031(2) 0.8237(3) 0.0446(11) Uani 1 1 d .
F63 F 0.3026(3) 0.36582(18) 0.8277(2) 0.0932(12) Uani 1 1 d .
C63 C 0.4084(5) 0.3604(3) 0.8136(3) 0.0650(15) Uani 1 1 d .
C64 C 0.4577(6) 0.4127(3) 0.7912(4) 0.0809(19) Uani 1 1 d .
F64 F 0.4041(4) 0.46990(18) 0.7831(3) 0.1298(17) Uani 1 1 d .
F65 F 0.6187(4) 0.45668(16) 0.7546(3) 0.1086(14) Uani 1 1 d .
C65 C 0.5666(5) 0.4069(2) 0.7767(4) 0.0684(16) Uani 1 1 d .
F66 F 0.7264(2) 0.34630(12) 0.76868(16) 0.0577(7) Uani 1 1 d .
C66 C 0.6214(4) 0.3474(2) 0.7856(3) 0.0494(12) Uani 1 1 d .

loop_
_atom_site_aniso_label
_atom_site_aniso_U_11
_atom_site_aniso_U_22
_atom_site_aniso_U_33
_atom_site_aniso_U_23
_atom_site_aniso_U_13
_atom_site_aniso_U_12
P1 0.0252(5) 0.0365(6) 0.0339(6) 0.0005(5) 0.0069(4) -0.0018(5)
B1 0.030(3) 0.039(3) 0.030(2) -0.009(2) 0.004(2) -0.006(2)
B2 0.024(2) 0.041(3) 0.035(3) -0.002(2) 0.006(2) -0.002(2)
O1 0.0283(15) 0.0434(16) 0.0354(15) 0.0029(13) 0.0082(13) -0.0028(13)
C1 0.025(2) 0.041(2) 0.031(2) 0.0028(18) 0.0062(17) -0.0001(18)
C3 0.030(2) 0.038(2) 0.034(2) -0.0005(18) 0.0097(18) -0.0024(18)
C2 0.029(2) 0.038(2) 0.035(2) 0.0024(19) 0.0059(18) -0.0022(19)
C11 0.025(2) 0.039(2) 0.042(2) 0.0095(19) 0.0071(18) 0.0004(18)
C12 0.033(2) 0.038(2) 0.045(3) 0.005(2) 0.006(2) -0.0040(19)
C13 0.035(3) 0.050(3) 0.058(3) 0.003(2) 0.001(2) -0.008(2)
C14 0.026(2) 0.066(3) 0.056(3) 0.012(3) 0.005(2) -0.002(2)
C15 0.033(3) 0.052(3) 0.054(3) 0.007(2) 0.014(2) 0.003(2)
C16 0.031(2) 0.037(2) 0.048(3) 0.009(2) 0.0094(19) 0.0000(19)
C17 0.047(3) 0.051(3) 0.057(3) -0.010(2) 0.004(2) -0.003(2)
C18 0.027(3) 0.089(4) 0.095(4) 0.007(4) -0.002(3) -0.004(3)
C19 0.035(3) 0.044(3) 0.055(3) 0.001(2) 0.018(2) 0.004(2)
C21 0.026(2) 0.038(2) 0.038(2) 0.0013(18) 0.0088(18) -0.0001(18)
C22 0.026(2) 0.040(2) 0.038(2) -0.0019(19) 0.0082(18) 0.0018(18)
C23 0.044(3) 0.039(2) 0.042(2) 0.000(2) 0.017(2) -0.006(2)
C24 0.037(3) 0.041(2) 0.050(3) 0.000(2) 0.012(2) 0.001(2)
C25 0.040(3) 0.043(3) 0.053(3) -0.002(2) 0.019(2) 0.008(2)
C26 0.029(2) 0.044(2) 0.040(2) -0.004(2) 0.0116(19) -0.0036(19)
C27 0.042(3) 0.047(3) 0.052(3) 0.008(2) 0.025(2) 0.008(2)
C28 0.081(4) 0.055(3) 0.084(4) 0.018(3) 0.043(3) 0.021(3)
C29 0.045(3) 0.048(3) 0.052(3) -0.004(2) 0.026(2) 0.001(2)
C31 0.030(2) 0.039(2) 0.040(2) -0.0048(19) 0.0087(18) -0.0058(19)
F32 0.0326(15) 0.0646(18) 0.0733(19) 0.0207(15) 0.0157(13) 0.0069(13)
C32 0.030(2) 0.042(2) 0.045(3) -0.001(2) 0.008(2) -0.0001(19)
F33 0.066(2) 0.0571(18) 0.072(2) 0.0246(15) 0.0133(16) 0.0097(16)
C33 0.050(3) 0.036(2) 0.045(3) 0.008(2) 0.011(2) 0.001(2)
F34 0.084(2) 0.0646(19) 0.079(2) 0.0185(16) 0.0396(18) -0.0111(17)
C34 0.061(3) 0.044(3) 0.055(3) 0.001(2) 0.026(3) -0.013(3)
F35 0.0517(18) 0.076(2) 0.096(2) 0.0006(18) 0.0442(17) -0.0096(16)
C35 0.042(3) 0.050(3) 0.058(3) -0.005(2) 0.027(2) -0.006(2)
F36 0.0316(14) 0.0601(17) 0.0697(18) 0.0092(14) 0.0133(13) 0.0061(13)
C36 0.040(3) 0.038(2) 0.042(2) -0.003(2) 0.009(2) -0.002(2)
C41 0.029(2) 0.040(2) 0.035(2) 0.0031(19) 0.0057(18) -0.0006(19)
F42 0.0382(15) 0.0577(16) 0.0528(15) -0.0112(13) 0.0154(12) 0.0018(13)
C42 0.032(2) 0.044(2) 0.034(2) -0.001(2) 0.0060(18) -0.003(2)
F43 0.0425(16) 0.0732(19) 0.0698(18) 0.0054(15) 0.0289(14) 0.0102(14)
C43 0.035(3) 0.050(3) 0.044(3) 0.010(2) 0.017(2) 0.007(2)
F44 0.0246(14) 0.091(2) 0.0689(19) 0.0147(16) 0.0088(13) -0.0042(14)
C44 0.026(2) 0.066(3) 0.047(3) 0.017(2) 0.003(2) 0.000(2)
F45 0.0394(16) 0.080(2) 0.0567(17) -0.0072(15) -0.0037(13) -0.0150(15)
C45 0.036(3) 0.052(3) 0.036(2) 0.004(2) 0.002(2) -0.010(2)
F46 0.0395(15) 0.0635(17) 0.0455(15) -0.0160(13) 0.0038(12) 0.0016(13)
C46 0.030(2) 0.044(2) 0.040(2) 0.000(2) 0.0069(19) 0.000(2)
C51 0.026(2) 0.043(2) 0.032(2) 0.0012(19) 0.0040(17) -0.0016(18)
F52 0.0601(18) 0.0577(17) 0.0430(15) -0.0130(13) 0.0172(13) -0.0073(14)
C52 0.029(2) 0.050(3) 0.038(2) -0.011(2) 0.0059(19) -0.006(2)
F53 0.077(2) 0.091(2) 0.0430(15) -0.0115(15) 0.0297(15) -0.0197(18)
C53 0.040(3) 0.069(3) 0.030(2) -0.004(2) 0.011(2) -0.013(2)
F54 0.077(2) 0.077(2) 0.0495(16) 0.0145(15) 0.0222(15) -0.0146(17)
C54 0.041(3) 0.063(3) 0.041(3) 0.007(2) 0.012(2) -0.011(2)
F55 0.069(2) 0.0480(16) 0.0566(17) 0.0083(13) 0.0136(15) 0.0004(15)
C55 0.035(3) 0.043(3) 0.049(3) 0.006(2) 0.006(2) -0.001(2)
F56 0.0495(16) 0.0476(14) 0.0393(14) 0.0010(12) 0.0130(12) 0.0081(12)
C56 0.028(2) 0.051(3) 0.032(2) -0.004(2) 0.0048(18) -0.001(2)
C61 0.031(2) 0.047(3) 0.038(2) -0.007(2) 0.0015(19) 0.002(2)
F62 0.0366(15) 0.080(2) 0.0540(16) -0.0129(15) 0.0188(13) -0.0019(14)
C62 0.031(2) 0.054(3) 0.043(3) -0.010(2) 0.003(2) 0.007(2)
F63 0.057(2) 0.114(3) 0.108(3) -0.016(2) 0.0258(19) 0.039(2)
C63 0.048(3) 0.073(4) 0.066(4) -0.012(3) 0.007(3) 0.017(3)
C64 0.063(4) 0.061(4) 0.100(5) -0.012(3) -0.002(4) 0.031(3)
F64 0.106(3) 0.077(3) 0.192(5) 0.005(3) 0.024(3) 0.055(2)
F65 0.096(3) 0.053(2) 0.161(4) 0.030(2) 0.017(3) 0.003(2)
C65 0.067(4) 0.042(3) 0.085(4) 0.007(3) 0.005(3) 0.003(3)
F66 0.0440(17) 0.0526(16) 0.0709(18) 0.0123(14) 0.0093(14) -0.0051(13)
C66 0.038(3) 0.052(3) 0.049(3) -0.002(2) 0.000(2) -0.002(2)

loop_
_atom_type_symbol
_atom_type_description
_atom_type_scat_dispersion_real
_atom_type_scat_dispersion_imag
_atom_type_scat_source
C C 0.0033 0.0016 'International Tables Vol C Tables 4.2.6.8 and 6.1.1.4'
H H 0.0000 0.0000 'International Tables Vol C Tables 4.2.6.8 and 6.1.1.4'
B B 0.0013 0.0007 'International Tables Vol C Tables 4.2.6.8 and 6.1.1.4'
O O 0.0106 0.0060 'International Tables Vol C Tables 4.2.6.8 and 6.1.1.4'
F F 0.0171 0.0103 'International Tables Vol C Tables 4.2.6.8 and 6.1.1.4'
P P 0.1023 0.0942 'International Tables Vol C Tables 4.2.6.8 and 6.1.1.4'

loop_
_geom_angle_atom_site_label_1
_geom_angle_atom_site_label_2
_geom_angle_atom_site_label_3
_geom_angle
C21 P1 C1 113.15(19)
C21 P1 C11 111.80(19)
C1 P1 C11 116.75(19)
C21 P1 H1A 104.7(17)
C1 P1 H1A 103.7(17)
C11 P1 H1A 105.3(17)
O1 B1 C31 120.9(4)
O1 B1 C2 111.3(4)
C31 B1 C2 127.8(4)
C61 B2 C51 115.5(3)
C61 B2 C41 112.7(3)
C51 B2 C41 102.7(3)
C61 B2 C3 103.4(3)
C51 B2 C3 112.2(3)
C41 B2 C3 110.7(3)
B1 O1 C3 112.8(3)
C2 C1 C3 106.7(3)
C2 C1 P1 108.9(3)
C3 C1 P1 112.4(3)
C2 C1 H1 109.6
C3 C1 H1 109.6
P1 C1 H1 109.6
O1 C3 C1 104.8(3)
O1 C3 B2 108.3(3)
C1 C3 B2 115.2(3)
O1 C3 H3 109.4
C1 C3 H3 109.4
B2 C3 H3 109.4
C1 C2 B1 101.6(3)
C1 C2 H2A 111.4
B1 C2 H2A 111.4
C1 C2 H2B 111.4
B1 C2 H2B 111.4
H2A C2 H2B 109.3
C16 C11 C12 120.9(4)
C16 C11 P1 124.5(3)
C12 C11 P1 114.6(3)
C13 C12 C11 118.1(4)
C13 C12 C17 117.7(4)
C11 C12 C17 124.2(4)
C14 C13 C12 121.7(4)
C14 C13 H13 119.1
C12 C13 H13 119.1
C15 C14 C13 118.7(4)
C15 C14 C18 120.2(5)
C13 C14 C18 121.2(5)
C14 C15 C16 122.8(4)
C14 C15 H15 118.6
C16 C15 H15 118.6
C15 C16 C11 117.8(4)
C15 C16 C19 115.7(4)
C11 C16 C19 126.5(4)
C12 C17 H17A 109.5
C12 C17 H17B 109.5
H17A C17 H17B 109.5
C12 C17 H17C 109.5
H17A C17 H17C 109.5
H17B C17 H17C 109.5
C14 C18 H18A 109.5
C14 C18 H18B 109.5
H18A C18 H18B 109.5
C14 C18 H18C 109.5
H18A C18 H18C 109.5
H18B C18 H18C 109.5
C16 C19 H19A 109.5
C16 C19 H19B 109.5
H19A C19 H19B 109.5
C16 C19 H19C 109.5
H19A C19 H19C 109.5
H19B C19 H19C 109.5
C22 C21 C26 119.8(4)
C22 C21 P1 120.1(3)
C26 C21 P1 120.1(3)
C23 C22 C21 118.6(4)
C23 C22 C27 119.2(4)
C21 C22 C27 122.1(4)
C22 C23 C24 122.7(4)
C22 C23 H23 118.7
C24 C23 H23 118.7
C25 C24 C23 118.0(4)
C25 C24 C28 122.0(4)
C23 C24 C28 120.0(4)
C24 C25 C26 122.6(4)
C24 C25 H25 118.7
C26 C25 H25 118.7
C25 C26 C21 118.2(4)
C25 C26 C29 119.1(4)
C21 C26 C29 122.6(4)
C22 C27 H27A 109.5
C22 C27 H27B 109.5
H27A C27 H27B 109.5
C22 C27 H27C 109.5
H27A C27 H27C 109.5
H27B C27 H27C 109.5
C24 C28 H28A 109.5
C24 C28 H28B 109.5
H28A C28 H28B 109.5
C24 C28 H28C 109.5
H28A C28 H28C 109.5
H28B C28 H28C 109.5
C26 C29 H29A 109.5
C26 C29 H29B 109.5
H29A C29 H29B 109.5
C26 C29 H29C 109.5
H29A C29 H29C 109.5
H29B C29 H29C 109.5
C32 C31 C36 113.7(4)
C32 C31 B1 122.2(4)
C36 C31 B1 124.1(4)
F32 C32 C33 116.5(4)
F32 C32 C31 118.7(4)
C33 C32 C31 124.8(4)
F33 C33 C32 121.5(4)
F33 C33 C34 119.9(4)
C32 C33 C34 118.6(4)
F34 C34 C35 120.8(4)
F34 C34 C33 119.5(5)
C35 C34 C33 119.7(4)
F35 C35 C36 121.4(4)
F35 C35 C34 118.9(4)
C36 C35 C34 119.7(4)
F36 C36 C35 116.8(4)
F36 C36 C31 119.7(4)
C35 C36 C31 123.5(4)
C46 C41 C42 112.4(4)
C46 C41 B2 120.9(4)
C42 C41 B2 126.6(4)
F42 C42 C43 115.4(4)
F42 C42 C41 120.8(4)
C43 C42 C41 123.8(4)
F43 C43 C44 119.8(4)
F43 C43 C42 119.6(4)
C44 C43 C42 120.5(4)
F44 C44 C45 120.8(4)
F44 C44 C43 120.5(4)
C45 C44 C43 118.7(4)
F45 C45 C44 120.9(4)
F45 C45 C46 119.9(4)
C44 C45 C46 119.1(4)
F46 C46 C45 114.5(4)
F46 C46 C41 120.2(4)
C45 C46 C41 125.3(4)
C56 C51 C52 111.5(4)
C56 C51 B2 123.1(4)
C52 C51 B2 124.8(4)
F52 C52 C53 115.6(4)
F52 C52 C51 120.1(4)
C53 C52 C51 124.3(4)
F53 C53 C54 119.6(4)
F53 C53 C52 119.7(4)
C54 C53 C52 120.6(4)
F54 C54 C53 121.0(4)
F54 C54 C55 119.9(5)
C53 C54 C55 119.0(4)
F55 C55 C54 120.4(4)
F55 C55 C56 121.0(4)
C54 C55 C56 118.5(4)
F56 C56 C55 114.3(4)
F56 C56 C51 119.7(4)
C55 C56 C51 125.9(4)
C66 C61 C62 112.3(4)
C66 C61 B2 122.9(4)
C62 C61 B2 123.9(4)
F62 C62 C63 114.7(4)
F62 C62 C61 120.5(4)
C63 C62 C61 124.7(5)
F63 C63 C64 119.3(5)
F63 C63 C62 120.5(6)
C64 C63 C62 120.2(5)
F64 C64 C63 121.8(6)
F64 C64 C65 119.2(7)
C63 C64 C65 119.0(5)
F65 C65 C64 121.3(5)
F65 C65 C66 120.0(5)
C64 C65 C66 118.6(5)
F66 C66 C61 120.7(4)
F66 C66 C65 114.2(5)
C61 C66 C65 125.2(5)

loop_
_geom_bond_atom_site_label_1
_geom_bond_atom_site_label_2
_geom_bond_distance
P1 C21 1.795(4)
P1 C1 1.804(4)
P1 C11 1.813(4)
P1 H1A 1.33(4)
B1 O1 1.343(5)
B1 C31 1.560(6)
B1 C2 1.581(6)
B2 C61 1.656(6)
B2 C51 1.660(6)
B2 C41 1.661(6)
B2 C3 1.671(6)
O1 C3 1.473(4)
C1 C2 1.554(5)
C1 C3 1.556(5)
C1 H1 0.9900
C3 H3 0.9900
C2 H2A 0.9800
C2 H2B 0.9800
C11 C16 1.405(6)
C11 C12 1.418(6)
C12 C13 1.401(6)
C12 C17 1.502(6)
C13 C14 1.393(7)
C13 H13 0.9400
C14 C15 1.371(7)
C14 C18 1.510(6)
C15 C16 1.402(6)
C15 H15 0.9400
C16 C19 1.510(6)
C17 H17A 0.9700
C17 H17B 0.9700
C17 H17C 0.9700
C18 H18A 0.9700
C18 H18B 0.9700
C18 H18C 0.9700
C19 H19A 0.9700
C19 H19B 0.9700
C19 H19C 0.9700
C21 C22 1.411(5)
C21 C26 1.418(5)
C22 C23 1.370(6)
C22 C27 1.513(5)
C23 C24 1.385(6)
C23 H23 0.9400
C24 C25 1.378(6)
C24 C28 1.508(6)
C25 C26 1.379(6)
C25 H25 0.9400
C26 C29 1.523(6)
C27 H27A 0.9700
C27 H27B 0.9700
C27 H27C 0.9700
C28 H28A 0.9700
C28 H28B 0.9700
C28 H28C 0.9700
C29 H29A 0.9700
C29 H29B 0.9700
C29 H29C 0.9700
C31 C32 1.394(6)
C31 C36 1.399(6)
F32 C32 1.352(5)
C32 C33 1.363(6)
F33 C33 1.336(5)
C33 C34 1.385(6)
F34 C34 1.335(5)
C34 C35 1.377(7)
F35 C35 1.336(5)
C35 C36 1.367(6)
F36 C36 1.342(5)
C41 C46 1.384(6)
C41 C42 1.392(6)
F42 C42 1.354(5)
C42 C43 1.377(6)
F43 C43 1.351(5)
C43 C44 1.363(6)
F44 C44 1.344(5)
C44 C45 1.363(6)
F45 C45 1.352(5)
C45 C46 1.381(6)
F46 C46 1.365(5)
C51 C56 1.389(6)
C51 C52 1.404(6)
F52 C52 1.350(5)
C52 C53 1.376(6)
F53 C53 1.353(5)
C53 C54 1.354(7)
F54 C54 1.343(5)
C54 C55 1.378(6)
F55 C55 1.334(5)
C55 C56 1.382(6)
F56 C56 1.356(4)
C61 C66 1.382(6)
C61 C62 1.395(6)
F62 C62 1.354(5)
C62 C63 1.372(7)
F63 C63 1.344(6)
C63 C64 1.355(8)
C64 F64 1.340(6)
C64 C65 1.383(9)
F65 C65 1.329(6)
C65 C66 1.388(7)
F66 C66 1.354(5)

loop_
_geom_torsion_atom_site_label_1
_geom_torsion_atom_site_label_2
_geom_torsion_atom_site_label_3
_geom_torsion_atom_site_label_4
_geom_torsion
C31 B1 O1 C3 172.6(3)
C2 B1 O1 C3 -6.4(5)
C21 P1 C1 C2 161.7(3)
C11 P1 C1 C2 -66.4(3)
C21 P1 C1 C3 43.7(3)
C11 P1 C1 C3 175.6(3)
B1 O1 C3 C1 14.7(4)
B1 O1 C3 B2 -108.8(4)
C2 C1 C3 O1 -16.9(4)
P1 C1 C3 O1 102.4(3)
C2 C1 C3 B2 102.0(4)
P1 C1 C3 B2 -138.7(3)
C61 B2 C3 O1 70.1(4)
C51 B2 C3 O1 -164.7(3)
C41 B2 C3 O1 -50.7(4)
C61 B2 C3 C1 -46.8(4)
C51 B2 C3 C1 78.3(4)
C41 B2 C3 C1 -167.7(3)
C3 C1 C2 B1 13.0(4)
P1 C1 C2 B1 -108.6(3)
O1 B1 C2 C1 -4.7(4)
C31 B1 C2 C1 176.5(4)
C21 P1 C11 C16 113.0(4)
C1 P1 C11 C16 -19.5(4)
C21 P1 C11 C12 -64.5(3)
C1 P1 C11 C12 162.9(3)
C16 C11 C12 C13 -1.4(6)
P1 C11 C12 C13 176.2(3)
C16 C11 C12 C17 177.3(4)
P1 C11 C12 C17 -5.0(5)
C11 C12 C13 C14 0.5(7)
C17 C12 C13 C14 -178.3(4)
C12 C13 C14 C15 1.5(7)
C12 C13 C14 C18 -179.7(4)
C13 C14 C15 C16 -2.6(7)
C18 C14 C15 C16 178.6(4)
C14 C15 C16 C11 1.6(6)
C14 C15 C16 C19 -178.9(4)
C12 C11 C16 C15 0.4(6)
P1 C11 C16 C15 -177.0(3)
C12 C11 C16 C19 -179.0(4)
P1 C11 C16 C19 3.6(6)
C1 P1 C21 C22 81.5(4)
C11 P1 C21 C22 -52.7(4)
C1 P1 C21 C26 -100.5(4)
C11 P1 C21 C26 125.2(3)
C26 C21 C22 C23 -3.1(6)
P1 C21 C22 C23 174.8(3)
C26 C21 C22 C27 173.9(4)
P1 C21 C22 C27 -8.1(6)
C21 C22 C23 C24 0.3(7)
C27 C22 C23 C24 -176.8(4)
C22 C23 C24 C25 2.3(7)
C22 C23 C24 C28 -179.9(5)
C23 C24 C25 C26 -2.2(7)
C28 C24 C25 C26 -179.9(5)
C24 C25 C26 C21 -0.6(7)
C24 C25 C26 C29 176.3(4)
C22 C21 C26 C25 3.2(6)
P1 C21 C26 C25 -174.7(3)
C22 C21 C26 C29 -173.5(4)
P1 C21 C26 C29 8.5(6)
O1 B1 C31 C32 -177.7(4)
C2 B1 C31 C32 1.1(7)
O1 B1 C31 C36 5.7(6)
C2 B1 C31 C36 -175.5(4)
C36 C31 C32 F32 -179.5(4)
B1 C31 C32 F32 3.6(6)
C36 C31 C32 C33 -0.3(6)
B1 C31 C32 C33 -177.2(4)
F32 C32 C33 F33 -1.1(6)
C31 C32 C33 F33 179.7(4)
F32 C32 C33 C34 178.4(4)
C31 C32 C33 C34 -0.8(7)
F33 C33 C34 F34 -0.1(7)
C32 C33 C34 F34 -179.6(4)
F33 C33 C34 C35 -179.0(4)
C32 C33 C34 C35 1.5(7)
F34 C34 C35 F35 -0.6(7)
C33 C34 C35 F35 178.3(4)
F34 C34 C35 C36 -179.9(4)
C33 C34 C35 C36 -1.0(7)
F35 C35 C36 F36 -0.4(6)
C34 C35 C36 F36 178.9(4)
F35 C35 C36 C31 -179.5(4)
C34 C35 C36 C31 -0.2(7)
C32 C31 C36 F36 -178.2(4)
B1 C31 C36 F36 -1.4(6)
C32 C31 C36 C35 0.8(6)
B1 C31 C36 C35 177.7(4)
C61 B2 C41 C46 41.7(5)
C51 B2 C41 C46 -83.2(4)
C3 B2 C41 C46 156.9(4)
C61 B2 C41 C42 -142.0(4)
C51 B2 C41 C42 93.0(5)
C3 B2 C41 C42 -26.9(6)
C46 C41 C42 F42 178.9(4)
B2 C41 C42 F42 2.4(6)
C46 C41 C42 C43 -0.2(6)
B2 C41 C42 C43 -176.7(4)
F42 C42 C43 F43 -3.3(6)
C41 C42 C43 F43 175.8(4)
F42 C42 C43 C44 178.0(4)
C41 C42 C43 C44 -2.9(7)
F43 C43 C44 F44 3.6(6)
C42 C43 C44 F44 -177.7(4)
F43 C43 C44 C45 -175.1(4)
C42 C43 C44 C45 3.6(7)
F44 C44 C45 F45 0.3(7)
C43 C44 C45 F45 178.9(4)
F44 C44 C45 C46 180.0(4)
C43 C44 C45 C46 -1.4(7)
F45 C45 C46 F46 -1.9(6)
C44 C45 C46 F46 178.4(4)
F45 C45 C46 C41 177.9(4)
C44 C45 C46 C41 -1.8(7)
C42 C41 C46 F46 -177.7(4)
B2 C41 C46 F46 -1.0(6)
C42 C41 C46 C45 2.5(6)
B2 C41 C46 C45 179.3(4)
C61 B2 C51 C56 162.5(4)
C41 B2 C51 C56 -74.5(5)
C3 B2 C51 C56 44.3(5)
C61 B2 C51 C52 -27.4(6)
C41 B2 C51 C52 95.7(4)
C3 B2 C51 C52 -145.5(4)
C56 C51 C52 F52 173.5(4)
B2 C51 C52 F52 2.3(6)
C56 C51 C52 C53 -4.6(6)
B2 C51 C52 C53 -175.8(4)
F52 C52 C53 F53 2.0(6)
C51 C52 C53 F53 -179.9(4)
F52 C52 C53 C54 -175.9(4)
C51 C52 C53 C54 2.3(7)
F53 C53 C54 F54 -0.5(7)
C52 C53 C54 F54 177.3(4)
F53 C53 C54 C55 -176.5(4)
C52 C53 C54 C55 1.3(7)
F54 C54 C55 F55 0.0(7)
C53 C54 C55 F55 176.0(4)
F54 C54 C55 C56 -178.0(4)
C53 C54 C55 C56 -2.0(7)
F55 C55 C56 F56 -1.1(6)
C54 C55 C56 F56 176.9(4)
F55 C55 C56 C51 -178.9(4)
C54 C55 C56 C51 -0.8(7)
C52 C51 C56 F56 -173.7(3)
B2 C51 C56 F56 -2.4(6)
C52 C51 C56 C55 3.9(6)
B2 C51 C56 C55 175.3(4)
C51 B2 C61 C66 152.9(4)
C41 B2 C61 C66 35.3(6)
C3 B2 C61 C66 -84.2(5)
C51 B2 C61 C62 -38.7(6)
C41 B2 C61 C62 -156.3(4)
C3 B2 C61 C62 84.3(5)
C66 C61 C62 F62 177.9(4)
B2 C61 C62 F62 8.4(6)
C66 C61 C62 C63 0.4(7)
B2 C61 C62 C63 -169.2(4)
F62 C62 C63 F63 2.0(7)
C61 C62 C63 F63 179.7(4)
F62 C62 C63 C64 -179.8(5)
C61 C62 C63 C64 -2.1(8)
F63 C63 C64 F64 0.3(9)
C62 C63 C64 F64 -178.0(5)
F63 C63 C64 C65 -180.0(5)
C62 C63 C64 C65 1.8(9)
F64 C64 C65 F65 -0.2(10)
C63 C64 C65 F65 180.0(6)
F64 C64 C65 C66 179.8(5)
C63 C64 C65 C66 0.0(9)
C62 C61 C66 F66 -179.2(4)
B2 C61 C66 F66 -9.5(6)
C62 C61 C66 C65 1.7(7)
B2 C61 C66 C65 171.3(5)
F65 C65 C66 F66 -1.1(7)
C64 C65 C66 F66 178.9(5)
F65 C65 C66 C61 178.1(5)
C64 C65 C66 C61 -1.9(9)
